data_7104046
loop_
_publ_author_name
'Nath, Mahendra'
'Huffman, John C.'
'Zaleski, Jeffrey M.'

_publ_section_title
;
 Accelerated Bergman cyclization of porphyrinic-enediynes
;
_journal_coden_ASTM CHCOFS
_journal_issue 7
_journal_name_full
;
 Chemical Communications (Cambridge, United Kingdom)
;
_journal_page_first 858
_journal_page_last 859
_journal_paper_doi 10.1039/b212923j
_journal_year 2003
_chemical_formula_moiety Zn(C48H28N4)
_chemical_formula_sum 'C48 H28 N4 Ni'
_chemical_formula_weight 719.45
_space_group_IT_number 14
_symmetry_cell_setting monoclinic
_symmetry_space_group_name_Hall '-P 2ybc'
_symmetry_space_group_name_H-M 'P 1 21/c 1'
_atom_sites_solution_hydrogens geom
_atom_sites_solution_primary direct
_atom_sites_solution_secondary difmap
_audit_creation_date 09/14/2002
_audit_creation_method SHELXL-97
_cell_angle_alpha 90.00
_cell_angle_beta 94.1010(10)
_cell_angle_gamma 90.00
_cell_formula_units_Z 4
_cell_length_a 24.5972(12)
_cell_length_b 10.4576(5)
_cell_length_c 13.3721(6)
_cell_measurement_reflns_used 9202
_cell_measurement_temperature 114(2)
_cell_measurement_theta_max 26.43
_cell_measurement_theta_min 2.45
_cell_volume 3430.9(3)
_computing_cell_refinement 'SAINT (Bruker, 1999)'
_computing_data_collection 'SMART (Bruker, 1999)'
_computing_data_reduction 'SAINT (Bruker, 1999), XTEL (local package)'
_computing_molecular_graphics 'Reciprocal Net'
_computing_structure_refinement 'SHELXL-97 (Sheldrick, 1997)'
_computing_structure_solution 'SHELXS-97 (Sheldrick, 1990)'
_diffrn_ambient_temperature 114(2)
_diffrn_detector 'CCD area detector'
_diffrn_detector_area_resol_mean 44.52
_diffrn_detector_type 'Bruker SMART 6000'
_diffrn_measured_fraction_theta_full 0.998
_diffrn_measured_fraction_theta_max 0.998
_diffrn_measurement_device 'three-circle goniometer with fixed chi'
_diffrn_measurement_device_type 'Bruker Platform goniometer'
_diffrn_measurement_method '\w scans'
_diffrn_radiation_monochromator graphite
_diffrn_radiation_source 'fine-focus sealed tube'
_diffrn_radiation_type MoK\a
_diffrn_radiation_wavelength 0.71073
_diffrn_reflns_av_R_equivalents 0.0860
_diffrn_reflns_av_sigmaI/netI 0.0832
_diffrn_reflns_limit_h_max 31
_diffrn_reflns_limit_h_min -31
_diffrn_reflns_limit_k_max 13
_diffrn_reflns_limit_k_min -13
_diffrn_reflns_limit_l_max 17
_diffrn_reflns_limit_l_min -16
_diffrn_reflns_number 38662
_diffrn_reflns_theta_full 27.53
_diffrn_reflns_theta_max 27.53
_diffrn_reflns_theta_min 2.12
_diffrn_standards_decay_% 0.0
_exptl_absorpt_coefficient_mu 0.608
_exptl_absorpt_correction_type none
_exptl_crystal_colour reddish-orange
_exptl_crystal_density_diffrn 1.393
_exptl_crystal_density_method 'not measured'
_exptl_crystal_description teardrop
_exptl_crystal_F_000 1488
_exptl_crystal_id MSC02098
_exptl_crystal_size_max 0.35
_exptl_crystal_size_mid 0.25
_exptl_crystal_size_min 0.05
_refine_diff_density_max 0.408
_refine_diff_density_min -0.410
_refine_diff_density_rms 0.065
_refine_ls_extinction_method none
_refine_ls_goodness_of_fit_ref 0.963
_refine_ls_hydrogen_treatment mixed
_refine_ls_matrix_type full
_refine_ls_number_parameters 630
_refine_ls_number_reflns 7901
_refine_ls_number_restraints 0
_refine_ls_restrained_S_all 0.963
_refine_ls_R_factor_all 0.0989
_refine_ls_R_factor_gt 0.0538
_refine_ls_shift/su_max 0.008
_refine_ls_shift/su_mean 0.000
_refine_ls_structure_factor_coef Fsqd
_refine_ls_weighting_details 'calc w=1/[\s^2^(Fo^2^)+(0.0703P)^2^+0.0000P] where P=(Fo^2^+2Fc^2^)/3'
_refine_ls_weighting_scheme calc
_refine_ls_wR_factor_gt 0.1262
_refine_ls_wR_factor_ref 0.1409
_reflns_number_gt 4764
_reflns_number_total 7901
_reflns_threshold_expression >2sigma(I)
_cod_data_source_file b212923j.txt
_cod_data_source_block 02098
_cod_original_sg_symbol_H-M 'P 2(1)/c'
_cod_database_code 7104046

loop_
_symmetry_equiv_pos_as_xyz
'x, y, z'
'-x, y+1/2, -z+1/2'
'-x, -y, -z'
'x, -y-1/2, z-1/2'

loop_
_atom_site_label
_atom_site_type_symbol
_atom_site_fract_x
_atom_site_fract_y
_atom_site_fract_z
_atom_site_U_iso_or_equiv
_atom_site_adp_type
_atom_site_occupancy
_atom_site_symmetry_multiplicity
_atom_site_calc_flag
_atom_site_refinement_flags
_atom_site_disorder_assembly
_atom_site_disorder_group
Ni1 Ni 0.243814(17) 0.97818(4) 0.27905(3) 0.02979(13) Uani 1 1 d . . .
N2 N 0.31141(10) 0.9627(2) 0.35824(17) 0.0278(6) Uani 1 1 d . . .
C3 C 0.33181(13) 1.0490(3) 0.4298(2) 0.0305(7) Uani 1 1 d . . .
C4 C 0.38782(14) 1.0196(3) 0.4588(2) 0.0361(7) Uani 1 1 d . . .
C5 C 0.40002(13) 0.9084(3) 0.4114(2) 0.0324(7) Uani 1 1 d . . .
C6 C 0.35282(12) 0.8760(3) 0.3467(2) 0.0285(7) Uani 1 1 d . . .
C7 C 0.35069(13) 0.7788(3) 0.2748(2) 0.0294(7) Uani 1 1 d . . .
C8 C 0.31243(13) 0.7811(3) 0.1939(2) 0.0318(7) Uani 1 1 d . . .
C9 C 0.31586(14) 0.7075(3) 0.1035(2) 0.0364(8) Uani 1 1 d . . .
C10 C 0.28031(14) 0.7569(3) 0.0344(3) 0.0384(8) Uani 1 1 d . . .
C11 C 0.25097(13) 0.8552(3) 0.0823(2) 0.0326(7) Uani 1 1 d . . .
N12 N 0.27119(10) 0.8693(2) 0.18019(18) 0.0297(6) Uani 1 1 d . . .
C13 C 0.20612(14) 0.9182(3) 0.0372(2) 0.0340(7) Uani 1 1 d . . .
C14 C 0.16935(14) 0.9821(3) 0.0946(2) 0.0355(7) Uani 1 1 d . . .
C15 C 0.11544(15) 1.0168(4) 0.0601(3) 0.0493(10) Uani 1 1 d . . .
C16 C 0.08915(17) 1.0509(5) 0.1422(3) 0.0602(12) Uani 1 1 d . . .
C17 C 0.12840(15) 1.0420(4) 0.2266(3) 0.0493(10) Uani 1 1 d . . .
N18 N 0.17751(11) 1.0015(2) 0.19696(19) 0.0353(7) Uani 1 1 d . . .
C19 C 0.11803(16) 1.0755(5) 0.3251(3) 0.0583(12) Uani 1 1 d . . .
C20 C 0.16071(15) 1.0975(4) 0.3960(3) 0.0455(9) Uani 1 1 d . . .
C21 C 0.15600(18) 1.1647(4) 0.4891(3) 0.0557(11) Uani 1 1 d . . .
C22 C 0.20672(17) 1.1939(4) 0.5269(3) 0.0465(9) Uani 1 1 d . . .
C23 C 0.24402(14) 1.1375(3) 0.4604(2) 0.0365(8) Uani 1 1 d . . .
N24 N 0.21517(11) 1.0787(3) 0.38132(19) 0.0365(7) Uani 1 1 d . . .
C25 C 0.29974(14) 1.1355(3) 0.4783(2) 0.0330(7) Uani 1 1 d . . .
C26 C 0.4255(3) 1.1068(6) 0.5103(4) 0.0332(15) Uani 0.50 1 d P . .
C27 C 0.4579(3) 1.1817(7) 0.5537(6) 0.0462(19) Uani 0.50 1 d P . .
C28 C 0.4520(3) 0.8535(5) 0.4182(4) 0.0269(13) Uani 0.50 1 d P . .
C29 C 0.4965(3) 0.8023(6) 0.4286(5) 0.0343(15) Uani 0.50 1 d P . .
C30 C 0.39450(13) 0.6798(3) 0.2809(2) 0.0303(7) Uani 1 1 d . . .
C31 C 0.39844(16) 0.5957(3) 0.3614(3) 0.0423(9) Uani 1 1 d . . .
C32 C 0.44013(19) 0.5055(4) 0.3698(3) 0.0542(11) Uani 1 1 d . . .
C33 C 0.47744(18) 0.4991(4) 0.2981(3) 0.0517(11) Uani 1 1 d . . .
C34 C 0.47370(16) 0.5819(4) 0.2177(3) 0.0439(9) Uani 1 1 d . . .
C35 C 0.43284(14) 0.6718(3) 0.2087(3) 0.0354(8) Uani 1 1 d . . .
C36 C 0.19608(14) 0.9132(4) -0.0747(2) 0.0405(8) Uani 1 1 d . . .
C37 C 0.1730(2) 0.8113(5) -0.1241(4) 0.0705(14) Uani 1 1 d . . .
C38 C 0.1667(3) 0.8148(7) -0.2311(4) 0.085(2) Uani 1 1 d . . .
C39 C 0.1826(2) 0.9159(7) -0.2811(4) 0.0830(18) Uani 1 1 d . . .
C40 C 0.2051(3) 1.0203(8) -0.2316(4) 0.107(2) Uani 1 1 d . . .
C41 C 0.2118(2) 1.0166(6) -0.1292(3) 0.0752(15) Uani 1 1 d . . .
C42 C 0.0555(8) 1.067(2) 0.3522(13) 0.057(5) Uani 0.50 1 d P . .
C43 C 0.0339(7) 1.1766(19) 0.3735(12) 0.096(7) Uani 0.50 1 d P . .
C44 C -0.0307(4) 1.1774(13) 0.3963(6) 0.133(5) Uani 1 1 d . . .
C45 C -0.0516(7) 1.070(4) 0.3994(10) 0.173(16) Uani 0.50 1 d P . .
C46 C -0.0280(4) 0.9481(16) 0.3743(6) 0.090(4) Uani 0.50 1 d P . .
C47 C 0.0287(5) 0.9444(13) 0.3491(8) 0.059(3) Uani 0.50 1 d P . .
C48 C 0.32635(14) 1.2199(3) 0.5577(2) 0.0358(8) Uani 1 1 d . . .
C49 C 0.33834(15) 1.3453(3) 0.5358(3) 0.0364(8) Uani 1 1 d . . .
C50 C 0.36592(16) 1.4229(4) 0.6056(3) 0.0434(9) Uani 1 1 d . . .
C51 C 0.38036(17) 1.3763(4) 0.6994(3) 0.0493(10) Uani 1 1 d . . .
C52 C 0.3671(2) 1.2541(4) 0.7240(3) 0.0712(15) Uani 1 1 d . . .
C53 C 0.3394(2) 1.1749(4) 0.6545(3) 0.0634(14) Uani 1 1 d . . .
H63 H 0.3368(14) 0.630(3) 0.097(2) 0.045(10) Uiso 1 1 d . . .
H64 H 0.2700(14) 0.726(3) -0.036(3) 0.048(10) Uiso 1 1 d . . .
H65 H 0.1193(15) 1.179(4) 0.522(3) 0.055(11) Uiso 1 1 d . . .
H66 H 0.2237(15) 1.238(4) 0.599(3) 0.065(12) Uiso 1 1 d . . .
H67 H 0.3681(14) 0.595(3) 0.403(2) 0.040(10) Uiso 1 1 d . . .
H68 H 0.4405(16) 0.457(4) 0.428(3) 0.064(13) Uiso 1 1 d . . .
H69 H 0.5023(17) 0.452(4) 0.303(3) 0.055(13) Uiso 1 1 d . . .
H70 H 0.4973(13) 0.581(3) 0.170(2) 0.033(9) Uiso 1 1 d . . .
H71 H 0.4316(13) 0.738(3) 0.152(2) 0.037(9) Uiso 1 1 d . . .
H72 H 0.1588(14) 0.746(3) -0.086(3) 0.038(10) Uiso 1 1 d . . .
H73 H 0.150(3) 0.752(6) -0.251(5) 0.13(3) Uiso 1 1 d . . .
H74 H 0.190(2) 0.926(6) -0.353(5) 0.14(2) Uiso 1 1 d . . .
H75 H 0.226(3) 1.085(7) -0.293(5) 0.16(2) Uiso 1 1 d . . .
H76 H 0.2297(19) 1.084(4) -0.095(3) 0.079(15) Uiso 1 1 d . . .
H77 H 0.3309(13) 1.367(3) 0.475(3) 0.041(10) Uiso 1 1 d . . .
H78 H 0.3742(15) 1.507(4) 0.590(3) 0.053(12) Uiso 1 1 d . . .
H79 H 0.3990(14) 1.428(4) 0.748(3) 0.046(10) Uiso 1 1 d . . .
H80 H 0.3764(18) 1.220(4) 0.794(3) 0.080(14) Uiso 1 1 d . . .
H81 H 0.3300(15) 1.097(4) 0.672(3) 0.054(12) Uiso 1 1 d . . .
C54A C 0.0909(4) 1.0041(10) -0.0371(7) 0.075(3) Uani 0.50 1 d P . .
C55A C 0.0660(4) 0.9869(15) -0.1213(7) 0.107(5) Uani 0.50 1 d P . .
C56A C 0.0360(4) 1.0970(13) 0.1389(6) 0.092(4) Uani 0.50 1 d P . .
C57A C -0.0120(6) 1.1347(19) 0.1287(9) 0.157(8) Uani 0.50 1 d P . .
C58A C 0.0662(7) 1.1255(18) 0.3487(13) 0.054(5) Uani 0.50 1 d P . .
C59A C 0.0513(7) 1.2547(14) 0.3662(12) 0.077(5) Uani 0.50 1 d P . .
C60A C -0.0037(5) 1.2802(14) 0.3929(8) 0.086(4) Uani 0.50 1 d P . .
C61A C -0.0315(8) 1.0532(18) 0.3792(12) 0.091(5) Uiso 0.50 1 d P . .
C62A C 0.0273(6) 1.0276(16) 0.3529(9) 0.060(3) Uani 0.50 1 d P . .

loop_
_atom_site_aniso_label
_atom_site_aniso_U_11
_atom_site_aniso_U_22
_atom_site_aniso_U_33
_atom_site_aniso_U_23
_atom_site_aniso_U_13
_atom_site_aniso_U_12
Ni1 0.0343(2) 0.0307(2) 0.0250(2) -0.00161(18) 0.00645(15) 0.00305(19)
N2 0.0373(15) 0.0256(13) 0.0212(12) -0.0014(11) 0.0068(10) -0.0013(12)
C3 0.0404(19) 0.0277(17) 0.0240(15) 0.0028(13) 0.0073(13) -0.0027(14)
C4 0.043(2) 0.0390(18) 0.0269(16) -0.0021(15) 0.0054(14) 0.0002(16)
C5 0.0389(19) 0.0353(18) 0.0234(16) 0.0042(14) 0.0047(13) 0.0005(15)
C6 0.0336(18) 0.0260(16) 0.0265(16) 0.0056(13) 0.0069(13) -0.0002(13)
C7 0.0341(18) 0.0252(16) 0.0299(17) -0.0008(13) 0.0087(13) -0.0005(13)
C8 0.0361(19) 0.0266(16) 0.0333(18) -0.0029(13) 0.0070(14) -0.0018(14)
C9 0.039(2) 0.0349(19) 0.0358(19) -0.0110(15) 0.0035(15) 0.0027(16)
C10 0.038(2) 0.041(2) 0.0363(19) -0.0116(16) 0.0022(15) -0.0022(16)
C11 0.0357(19) 0.0337(18) 0.0288(17) -0.0051(14) 0.0053(14) -0.0029(14)
N12 0.0330(15) 0.0310(14) 0.0257(13) -0.0023(11) 0.0066(11) -0.0013(12)
C13 0.0382(19) 0.0349(18) 0.0293(17) -0.0056(14) 0.0055(14) -0.0065(15)
C14 0.0403(19) 0.0373(18) 0.0289(17) 0.0022(14) 0.0033(14) 0.0017(15)
C15 0.048(2) 0.066(3) 0.0339(19) -0.0028(18) 0.0014(16) 0.017(2)
C16 0.046(2) 0.095(3) 0.039(2) -0.006(2) 0.0002(17) 0.024(2)
C17 0.043(2) 0.074(3) 0.0308(18) -0.0028(18) 0.0008(15) 0.019(2)
N18 0.0379(16) 0.0402(17) 0.0283(14) -0.0010(12) 0.0065(11) 0.0073(12)
C19 0.047(2) 0.094(3) 0.034(2) -0.004(2) 0.0035(17) 0.028(2)
C20 0.045(2) 0.061(3) 0.0314(19) -0.0016(17) 0.0083(16) 0.0174(18)
C21 0.055(3) 0.081(3) 0.033(2) -0.0068(19) 0.0141(18) 0.026(2)
C22 0.056(3) 0.054(2) 0.0303(19) -0.0060(17) 0.0073(17) 0.0154(19)
C23 0.048(2) 0.0349(18) 0.0271(17) 0.0002(14) 0.0062(15) 0.0062(16)
N24 0.0425(17) 0.0428(16) 0.0248(14) -0.0012(12) 0.0065(12) 0.0088(13)
C25 0.048(2) 0.0267(16) 0.0245(16) 0.0011(13) 0.0045(14) 0.0003(15)
C26 0.038(4) 0.038(4) 0.024(3) 0.002(3) 0.002(3) 0.015(3)
C27 0.042(5) 0.046(4) 0.049(5) -0.010(4) -0.005(4) 0.021(4)
C28 0.045(4) 0.020(3) 0.016(3) -0.003(2) 0.000(3) -0.003(3)
C29 0.037(4) 0.028(3) 0.036(4) -0.003(3) -0.007(3) -0.003(3)
C30 0.0347(18) 0.0256(16) 0.0308(17) -0.0043(13) 0.0027(13) -0.0021(13)
C31 0.052(2) 0.0307(19) 0.046(2) 0.0026(16) 0.0100(18) 0.0014(16)
C32 0.072(3) 0.034(2) 0.056(3) 0.0090(19) 0.004(2) 0.0113(19)
C33 0.051(3) 0.033(2) 0.072(3) -0.0040(19) 0.003(2) 0.0184(18)
C34 0.043(2) 0.041(2) 0.049(2) -0.0130(18) 0.0125(18) 0.0028(17)
C35 0.037(2) 0.0303(18) 0.0390(19) -0.0062(15) 0.0043(15) -0.0028(15)
C36 0.041(2) 0.050(2) 0.0301(18) -0.0064(16) 0.0032(15) 0.0049(17)
C37 0.101(4) 0.052(3) 0.054(3) -0.008(2) -0.023(3) 0.007(3)
C38 0.110(5) 0.072(4) 0.067(4) -0.034(3) -0.037(3) 0.041(4)
C39 0.087(4) 0.125(5) 0.037(3) 0.001(3) 0.009(3) 0.046(4)
C40 0.094(4) 0.182(7) 0.043(3) 0.020(4) -0.001(3) -0.032(4)
C41 0.085(4) 0.101(4) 0.039(2) 0.010(3) -0.002(2) -0.031(3)
C42 0.022(8) 0.118(18) 0.032(5) 0.000(9) 0.002(6) -0.009(9)
C43 0.065(11) 0.17(2) 0.050(7) -0.019(11) 0.010(7) 0.063(12)
C44 0.106(8) 0.243(16) 0.048(4) 0.002(7) 0.001(4) 0.006(7)
C45 0.065(10) 0.44(5) 0.016(5) 0.011(13) 0.004(6) 0.106(18)
C46 0.038(5) 0.210(16) 0.021(4) 0.003(6) -0.003(3) 0.012(7)
C47 0.034(6) 0.107(9) 0.035(5) 0.003(7) 0.003(4) -0.018(7)
C48 0.051(2) 0.0323(18) 0.0249(17) -0.0022(14) 0.0069(15) 0.0072(15)
C49 0.051(2) 0.0318(18) 0.0260(18) 0.0014(15) -0.0019(15) 0.0044(16)
C50 0.054(2) 0.036(2) 0.040(2) -0.0063(17) 0.0035(17) 0.0004(18)
C51 0.060(3) 0.049(2) 0.037(2) -0.0198(19) -0.0074(18) 0.016(2)
C52 0.137(5) 0.050(3) 0.025(2) -0.0073(19) -0.012(2) 0.034(3)
C53 0.129(4) 0.029(2) 0.031(2) -0.0013(17) 0.000(2) 0.006(2)
C54A 0.056(6) 0.120(9) 0.050(5) -0.006(5) 0.013(4) 0.029(6)
C55A 0.063(6) 0.213(15) 0.044(5) -0.027(7) -0.002(5) 0.036(8)
C56A 0.076(7) 0.165(11) 0.035(5) -0.025(6) 0.002(5) 0.039(7)
C57A 0.096(10) 0.30(2) 0.072(8) -0.086(11) -0.029(7) 0.099(12)
C58A 0.025(8) 0.115(15) 0.023(5) -0.008(8) 0.007(4) -0.002(8)
C59A 0.069(10) 0.104(11) 0.054(7) -0.031(8) -0.023(7) 0.057(8)
C60A 0.058(7) 0.151(12) 0.046(6) -0.033(7) -0.012(5) 0.038(7)
C62A 0.039(7) 0.101(11) 0.040(5) 0.001(8) -0.001(5) -0.003(11)

loop_
_atom_type_symbol
_atom_type_description
_atom_type_scat_dispersion_real
_atom_type_scat_dispersion_imag
_atom_type_scat_source
Ni Ni 0.3393 1.1124 'International Tables Vol C Tables 4.2.6.8 and 6.1.1.4'
N N 0.0061 0.0033 'International Tables Vol C Tables 4.2.6.8 and 6.1.1.4'
C C 0.0033 0.0016 'International Tables Vol C Tables 4.2.6.8 and 6.1.1.4'
H H 0.0000 0.0000 'International Tables Vol C Tables 4.2.6.8 and 6.1.1.4'

loop_
_geom_angle_atom_site_label_1
_geom_angle_atom_site_label_2
_geom_angle_atom_site_label_3
_geom_angle
_geom_angle_site_symmetry_1
_geom_angle_site_symmetry_3
_geom_angle_publ_flag
N24 Ni1 N12 176.85(12) . . ?
N24 Ni1 N2 90.05(11) . . ?
N12 Ni1 N2 89.83(10) . . ?
N24 Ni1 N18 89.86(11) . . ?
N12 Ni1 N18 90.41(11) . . ?
N2 Ni1 N18 177.10(11) . . ?
C6 N2 C3 105.8(3) . . ?
C6 N2 Ni1 127.8(2) . . ?
C3 N2 Ni1 125.8(2) . . ?
N2 C3 C25 123.9(3) . . ?
N2 C3 C4 109.9(3) . . ?
C25 C3 C4 125.3(3) . . ?
C5 C4 C3 107.1(3) . . ?
C5 C4 C26 127.2(4) . . ?
C3 C4 C26 124.4(4) . . ?
C4 C5 C28 123.3(4) . . ?
C4 C5 C6 106.5(3) . . ?
C28 C5 C6 129.5(3) . . ?
N2 C6 C7 124.2(3) . . ?
N2 C6 C5 110.4(3) . . ?
C7 C6 C5 125.1(3) . . ?
C8 C7 C6 121.0(3) . . ?
C8 C7 C30 120.3(3) . . ?
C6 C7 C30 118.4(3) . . ?
N12 C8 C7 124.9(3) . . ?
N12 C8 C9 109.5(3) . . ?
C7 C8 C9 124.7(3) . . ?
C10 C9 C8 107.5(3) . . ?
C9 C10 C11 107.1(3) . . ?
N12 C11 C13 125.9(3) . . ?
N12 C11 C10 110.1(3) . . ?
C13 C11 C10 123.9(3) . . ?
C8 N12 C11 105.6(2) . . ?
C8 N12 Ni1 127.1(2) . . ?
C11 N12 Ni1 127.1(2) . . ?
C11 C13 C14 121.0(3) . . ?
C11 C13 C36 119.1(3) . . ?
C14 C13 C36 119.8(3) . . ?
N18 C14 C13 124.0(3) . . ?
N18 C14 C15 110.5(3) . . ?
C13 C14 C15 124.7(3) . . ?
C16 C15 C54A 125.1(5) . . ?
C16 C15 C14 106.9(3) . . ?
C54A C15 C14 127.5(5) . . ?
C15 C16 C56A 124.4(5) . . ?
C15 C16 C17 106.6(3) . . ?
C56A C16 C17 128.7(5) . . ?
N18 C17 C19 125.0(3) . . ?
N18 C17 C16 110.5(3) . . ?
C19 C17 C16 124.4(3) . . ?
C17 N18 C14 105.3(3) . . ?
C17 N18 Ni1 127.4(2) . . ?
C14 N18 Ni1 127.3(2) . . ?
C20 C19 C17 120.3(3) . . ?
C20 C19 C58A 115.5(8) . . ?
C17 C19 C58A 121.5(8) . . ?
C20 C19 C42 123.1(7) . . ?
C17 C19 C42 116.1(7) . . ?
C58A C19 C42 24.4(10) . . ?
N24 C20 C19 125.1(3) . . ?
N24 C20 C21 109.3(3) . . ?
C19 C20 C21 124.7(3) . . ?
C22 C21 C20 107.8(3) . . ?
C21 C22 C23 106.7(3) . . ?
C25 C23 N24 125.4(3) . . ?
C25 C23 C22 124.6(3) . . ?
N24 C23 C22 109.8(3) . . ?
C23 N24 C20 106.2(3) . . ?
C23 N24 Ni1 127.1(2) . . ?
C20 N24 Ni1 126.5(2) . . ?
C23 C25 C3 121.4(3) . . ?
C23 C25 C48 119.6(3) . . ?
C3 C25 C48 118.7(3) . . ?
C27 C26 C4 179.4(7) . . ?
C29 C27 C26 141.6(8) 3_676 . ?
C29 C28 C5 176.5(6) . . ?
C27 C29 C28 145.2(7) 3_676 . ?
C31 C30 C35 119.0(3) . . ?
C31 C30 C7 119.5(3) . . ?
C35 C30 C7 121.5(3) . . ?
C30 C31 C32 120.1(4) . . ?
C33 C32 C31 120.1(4) . . ?
C32 C33 C34 120.2(4) . . ?
C35 C34 C33 120.3(4) . . ?
C34 C35 C30 120.3(3) . . ?
C37 C36 C41 119.0(4) . . ?
C37 C36 C13 123.1(4) . . ?
C41 C36 C13 117.9(3) . . ?
C36 C37 C38 118.6(5) . . ?
C39 C38 C37 120.7(6) . . ?
C38 C39 C40 121.0(5) . . ?
C41 C40 C39 118.4(6) . . ?
C40 C41 C36 122.3(5) . . ?
C43 C42 C47 126.6(18) . . ?
C43 C42 C19 114.5(16) . . ?
C47 C42 C19 118.8(15) . . ?
C42 C43 C44 117.5(17) . . ?
C45 C44 C60A 172.9(19) . . ?
C45 C44 C61A 27.3(10) . . ?
C60A C44 C61A 146.2(16) . . ?
C45 C44 C43 114.4(18) . . ?
C60A C44 C43 58.6(9) . . ?
C61A C44 C43 88.0(15) . . ?
C44 C45 C46 128.1(17) . . ?
C45 C46 C47 118.8(17) . . ?
C42 C47 C46 114.3(14) . . ?
C49 C48 C53 118.7(3) . . ?
C49 C48 C25 119.9(3) . . ?
C53 C48 C25 121.4(3) . . ?
C50 C49 C48 121.2(3) . . ?
C51 C50 C49 119.6(4) . . ?
C52 C51 C50 120.2(4) . . ?
C51 C52 C53 120.8(4) . . ?
C52 C53 C48 119.4(4) . . ?
C55A C54A C15 175.4(12) . . ?
C54A C55A C57A 116.8(11) . 3_575 ?
C57A C56A C16 175.2(9) . . ?
C56A C57A C55A 117.7(15) . 3_575 ?
C62A C58A C59A 120.0(17) . . ?
C62A C58A C19 111.2(16) . . ?
C59A C58A C19 128.7(12) . . ?
C58A C59A C60A 118.1(14) . . ?
C44 C60A C59A 110.8(12) . . ?
C44 C61A C62A 102.1(16) . . ?
C58A C62A C61A 122.5(17) . . ?

loop_
_geom_bond_atom_site_label_1
_geom_bond_atom_site_label_2
_geom_bond_distance
_geom_bond_site_symmetry_2
_geom_bond_publ_flag
Ni1 N24 1.900(3) . ?
Ni1 N12 1.904(2) . ?
Ni1 N2 1.913(3) . ?
Ni1 N18 1.915(3) . ?
N2 C6 1.380(4) . ?
N2 C3 1.383(4) . ?
C3 C25 1.391(4) . ?
C3 C4 1.437(5) . ?
C4 C5 1.368(4) . ?
C4 C26 1.440(8) . ?
C5 C28 1.398(7) . ?
C5 C6 1.438(4) . ?
C6 C7 1.398(4) . ?
C7 C8 1.382(4) . ?
C7 C30 1.493(4) . ?
C8 N12 1.373(4) . ?
C8 C9 1.441(4) . ?
C9 C10 1.331(5) . ?
C10 C11 1.433(5) . ?
C11 N12 1.375(4) . ?
C11 C13 1.385(5) . ?
C13 C14 1.398(4) . ?
C13 C36 1.500(4) . ?
C14 N18 1.384(4) . ?
C14 C15 1.420(5) . ?
C15 C16 1.361(5) . ?
C15 C54A 1.399(10) . ?
C16 C56A 1.392(11) . ?
C16 C17 1.436(5) . ?
C17 N18 1.365(4) . ?
C17 C19 1.403(5) . ?
C19 C20 1.383(5) . ?
C19 C58A 1.43(2) . ?
C19 C42 1.608(18) . ?
C20 N24 1.382(4) . ?
C20 C21 1.441(5) . ?
C21 C22 1.347(6) . ?
C22 C23 1.448(5) . ?
C23 C25 1.374(5) . ?
C23 N24 1.376(4) . ?
C25 C48 1.496(4) . ?
C26 C27 1.232(10) . ?
C27 C29 1.143(9) 3_676 ?
C28 C29 1.217(9) . ?
C29 C27 1.143(9) 3_676 ?
C30 C31 1.388(5) . ?
C30 C35 1.399(4) . ?
C31 C32 1.392(5) . ?
C32 C33 1.375(6) . ?
C33 C34 1.379(6) . ?
C34 C35 1.376(5) . ?
C36 C37 1.356(6) . ?
C36 C41 1.374(6) . ?
C37 C38 1.430(7) . ?
C38 C39 1.325(9) . ?
C39 C40 1.372(9) . ?
C40 C41 1.368(7) . ?
C42 C43 1.30(3) . ?
C42 C47 1.44(2) . ?
C43 C44 1.64(2) . ?
C44 C45 1.23(4) . ?
C44 C60A 1.266(15) . ?
C44 C61A 1.319(19) . ?
C45 C46 1.45(4) . ?
C46 C47 1.458(16) . ?
C48 C49 1.381(5) . ?
C48 C53 1.392(5) . ?
C49 C50 1.378(5) . ?
C50 C51 1.369(5) . ?
C51 C52 1.365(6) . ?
C52 C53 1.387(6) . ?
C54A C55A 1.256(13) . ?
C55A C57A 1.84(2) 3_575 ?
C56A C57A 1.243(14) . ?
C57A C55A 1.84(2) 3_575 ?
C58A C62A 1.405(19) . ?
C58A C59A 1.42(3) . ?
C59A C60A 1.45(2) . ?
C61A C62A 1.53(2) . ?
